data_1515321
loop_
_publ_author_name
'Aldemir, M\"uge'
'Heinemann, Frank W.'
'Kisch, Horst'

_publ_section_title
;
 Photochemical synthesis of N-adamantylhomoallylamines through addition of
 cyclic olefins to imines catalyzed by alumina grafted cadmium sulfide.
;
_journal_issue 6
_journal_name_full
'Photochemical &amp; photobiological sciences : Official journal of the European Photochemistry Association and the European Society for Photobiology'
_journal_page_first 908
_journal_page_last 913
_journal_paper_doi 10.1039/c1pp05298e
_journal_volume 11
_journal_year 2012
_chemical_absolute_configuration unk
_chemical_formula_moiety 'C17 H21 N'
_chemical_formula_sum 'C17 H21 N'
_chemical_formula_weight 239.35
_chemical_name_systematic
;
?
;
_space_group_IT_number 19
_symmetry_cell_setting orthorhombic
_symmetry_space_group_name_Hall 'P 2ac 2ab'
_symmetry_space_group_name_H-M 'P 21 21 21'
_atom_sites_solution_hydrogens difmap
_atom_sites_solution_primary direct
_atom_sites_solution_secondary difmap
_audit_creation_method SHELXL-97
_cell_angle_alpha 90.00
_cell_angle_beta 90.00
_cell_angle_gamma 90.00
_cell_formula_units_Z 4
_cell_length_a 6.4052(4)
_cell_length_b 7.0492(5)
_cell_length_c 29.396(2)
_cell_measurement_reflns_used 199
_cell_measurement_temperature 100(2)
_cell_measurement_theta_max 20.00
_cell_measurement_theta_min 6.00
_cell_volume 1327.27(15)
_computing_cell_refinement 'EVALCCD (Bruker-Nonius, 2002)'
_computing_data_collection 'COLLECT (Bruker-Nonius, 2002)'
_computing_data_reduction 'EVALCCD (Bruker-Nonius, 2002)'
_computing_molecular_graphics 'SHELXTL 6.12 (Bruker AXS, 2002)'
_computing_publication_material 'SHELXTL 6.12 (Bruker AXS, 2002)'
_computing_structure_refinement 'SHELXTL 6.12 (Bruker AXS, 2002)'
_computing_structure_solution 'SHELXTL 6.12 (Bruker AXS, 2002)'
_diffrn_ambient_temperature 100(2)
_diffrn_detector_area_resol_mean 9
_diffrn_measured_fraction_theta_full 0.982
_diffrn_measured_fraction_theta_max 0.968
_diffrn_measurement_device_type 'Nonius KappaCCD'
_diffrn_measurement_method
;
\f- and \w-rotations with 0.90 \% and 27 sec per frame
;
_diffrn_radiation_monochromator graphite
_diffrn_radiation_source 'fine-focus sealed tube'
_diffrn_radiation_type MoK\a
_diffrn_radiation_wavelength 0.71073
_diffrn_reflns_av_R_equivalents 0.0584
_diffrn_reflns_av_sigmaI/netI 0.0399
_diffrn_reflns_limit_h_max 8
_diffrn_reflns_limit_h_min -8
_diffrn_reflns_limit_k_max 8
_diffrn_reflns_limit_k_min -8
_diffrn_reflns_limit_l_max 37
_diffrn_reflns_limit_l_min -37
_diffrn_reflns_number 10438
_diffrn_reflns_theta_full 25.00
_diffrn_reflns_theta_max 27.10
_diffrn_reflns_theta_min 2.97
_exptl_absorpt_coefficient_mu 0.069
_exptl_absorpt_correction_T_max 0.987
_exptl_absorpt_correction_T_min 0.982
_exptl_absorpt_correction_type integration
_exptl_absorpt_process_details
;
Gaussian integration (Coppens, 1970)
;
_exptl_crystal_colour colorless
_exptl_crystal_density_diffrn 1.198
_exptl_crystal_density_method 'not measured'
_exptl_crystal_description block
_exptl_crystal_F_000 520
_exptl_crystal_size_max 0.32
_exptl_crystal_size_mid 0.23
_exptl_crystal_size_min 0.22
_refine_diff_density_max 0.180
_refine_diff_density_min -0.246
_refine_diff_density_rms 0.055
_refine_ls_extinction_method none
_refine_ls_goodness_of_fit_ref 1.152
_refine_ls_hydrogen_treatment refxyz
_refine_ls_matrix_type full
_refine_ls_number_parameters 226
_refine_ls_number_reflns 1674
_refine_ls_number_restraints 0
_refine_ls_restrained_S_all 1.152
_refine_ls_R_factor_all 0.0546
_refine_ls_R_factor_gt 0.0429
_refine_ls_shift/su_max 0.000
_refine_ls_shift/su_mean 0.000
_refine_ls_structure_factor_coef Fsqd
_refine_ls_weighting_details 'calc w=1/[\s^2^(Fo^2^)+(0.0540P)^2^+0.0000P] where P=(Fo^2^+2Fc^2^)/3'
_refine_ls_weighting_scheme calc
_refine_ls_wR_factor_gt 0.0889
_refine_ls_wR_factor_ref 0.0926
_reflns_number_gt 1423
_reflns_number_total 1674
_reflns_threshold_expression >2sigma(I)
_cod_data_source_file c1pp05298e.txt
_cod_data_source_block ma0405
_cod_original_sg_symbol_Hall P2ac2ab
_cod_original_sg_symbol_H-M P2(1)2(1)2(1)
_cod_database_code 1515321

loop_
_symmetry_equiv_pos_as_xyz
'x, y, z'
'-x+1/2, -y, z+1/2'
'-x, y+1/2, -z+1/2'
'x+1/2, -y+1/2, -z'

loop_
_atom_site_label
_atom_site_type_symbol
_atom_site_fract_x
_atom_site_fract_y
_atom_site_fract_z
_atom_site_U_iso_or_equiv
_atom_site_adp_type
_atom_site_occupancy
_atom_site_symmetry_multiplicity
_atom_site_calc_flag
N1 N 0.1547(3) 0.9382(2) 0.11050(5) 0.0158(4) Uani 1 1 d
C1 C 0.1848(3) 1.0915(3) 0.14394(6) 0.0137(4) Uani 1 1 d
C2 C 0.3841(3) 1.0444(3) 0.17097(7) 0.0164(5) Uani 1 1 d
C3 C 0.4391(3) 1.2098(3) 0.20291(6) 0.0160(5) Uani 1 1 d
C4 C 0.4744(3) 1.3908(3) 0.17491(7) 0.0165(5) Uani 1 1 d
C5 C 0.2761(3) 1.4395(3) 0.14820(6) 0.0148(4) Uani 1 1 d
C6 C 0.2226(3) 1.2739(3) 0.11641(6) 0.0151(5) Uani 1 1 d
C7 C 0.0050(3) 1.1260(3) 0.17734(6) 0.0125(4) Uani 1 1 d
C8 C 0.0608(3) 1.2909(3) 0.20965(6) 0.0143(4) Uani 1 1 d
C9 C 0.0960(3) 1.4721(3) 0.18167(7) 0.0155(5) Uani 1 1 d
C10 C 0.2592(3) 1.2416(3) 0.23624(6) 0.0166(5) Uani 1 1 d
C11 C -0.0222(3) 0.8589(3) 0.10651(6) 0.0151(4) Uani 1 1 d
C12 C -0.0640(3) 0.7107(3) 0.07217(6) 0.0150(5) Uani 1 1 d
C13 C 0.0850(3) 0.6566(3) 0.04005(6) 0.0172(5) Uani 1 1 d
C14 C 0.0371(3) 0.5180(3) 0.00809(7) 0.0197(5) Uani 1 1 d
C15 C -0.1577(4) 0.4329(3) 0.00808(7) 0.0226(5) Uani 1 1 d
C16 C -0.3061(4) 0.4855(3) 0.03977(7) 0.0227(5) Uani 1 1 d
C17 C -0.2603(3) 0.6240(3) 0.07167(7) 0.0187(5) Uani 1 1 d
H2A H 0.358(4) 0.925(3) 0.1878(7) 0.030 Uiso 1 1 d
H2B H 0.502(4) 1.016(3) 0.1491(7) 0.030 Uiso 1 1 d
H3 H 0.572(4) 1.177(3) 0.2202(7) 0.030 Uiso 1 1 d
H4A H 0.517(4) 1.499(3) 0.1973(7) 0.030 Uiso 1 1 d
H4B H 0.592(4) 1.378(3) 0.1545(7) 0.030 Uiso 1 1 d
H5 H 0.302(4) 1.559(3) 0.1295(7) 0.030 Uiso 1 1 d
H6A H 0.337(4) 1.252(3) 0.0950(7) 0.030 Uiso 1 1 d
H6B H 0.090(4) 1.305(3) 0.0986(7) 0.030 Uiso 1 1 d
H7A H -0.021(4) 1.004(3) 0.1958(7) 0.030 Uiso 1 1 d
H7B H -0.129(4) 1.149(3) 0.1599(7) 0.030 Uiso 1 1 d
H8 H -0.054(4) 1.314(3) 0.2311(7) 0.030 Uiso 1 1 d
H9A H 0.133(4) 1.589(3) 0.2016(7) 0.030 Uiso 1 1 d
H9B H -0.035(4) 1.511(3) 0.1660(7) 0.030 Uiso 1 1 d
H10A H 0.236(4) 1.121(3) 0.2554(7) 0.030 Uiso 1 1 d
H10B H 0.293(4) 1.351(3) 0.2568(7) 0.030 Uiso 1 1 d
H11 H -0.148(4) 0.896(3) 0.1254(7) 0.030 Uiso 1 1 d
H13 H 0.224(4) 0.721(3) 0.0382(8) 0.030 Uiso 1 1 d
H14 H 0.145(4) 0.491(3) -0.0158(7) 0.030 Uiso 1 1 d
H15 H -0.194(3) 0.343(3) -0.0139(7) 0.030 Uiso 1 1 d
H16 H -0.448(4) 0.426(3) 0.0400(7) 0.030 Uiso 1 1 d
H17 H -0.363(4) 0.671(3) 0.0927(7) 0.030 Uiso 1 1 d

loop_
_atom_site_aniso_label
_atom_site_aniso_U_11
_atom_site_aniso_U_22
_atom_site_aniso_U_33
_atom_site_aniso_U_23
_atom_site_aniso_U_13
_atom_site_aniso_U_12
N1 0.0177(9) 0.0141(9) 0.0156(8) 0.0001(7) 0.0020(7) 0.0013(7)
C1 0.0133(11) 0.0140(10) 0.0138(9) -0.0018(8) 0.0003(8) -0.0005(9)
C2 0.0129(11) 0.0157(11) 0.0204(10) 0.0005(9) 0.0014(9) 0.0027(9)
C3 0.0125(10) 0.0172(11) 0.0181(10) 0.0016(9) -0.0042(9) -0.0001(9)
C4 0.0139(10) 0.0176(11) 0.0180(10) -0.0008(9) -0.0003(9) -0.0036(10)
C5 0.0148(10) 0.0144(10) 0.0153(9) 0.0020(8) 0.0016(8) -0.0014(9)
C6 0.0148(10) 0.0181(11) 0.0123(9) 0.0011(8) 0.0009(8) -0.0018(9)
C7 0.0121(10) 0.0127(10) 0.0126(9) -0.0010(8) 0.0008(9) -0.0006(9)
C8 0.0124(10) 0.0166(10) 0.0138(9) -0.0021(9) 0.0037(9) -0.0012(9)
C9 0.0149(11) 0.0142(10) 0.0174(10) -0.0013(9) -0.0007(9) 0.0017(9)
C10 0.0192(11) 0.0185(11) 0.0122(9) -0.0001(8) -0.0025(8) -0.0016(10)
C11 0.0156(11) 0.0148(10) 0.0148(9) 0.0019(8) 0.0002(9) 0.0020(9)
C12 0.0192(11) 0.0129(10) 0.0128(8) 0.0035(8) -0.0019(9) 0.0022(9)
C13 0.0221(11) 0.0116(11) 0.0180(10) 0.0041(8) 0.0011(9) 0.0005(9)
C14 0.0291(12) 0.0153(11) 0.0147(9) 0.0015(8) 0.0010(10) 0.0020(10)
C15 0.0375(13) 0.0167(11) 0.0137(9) -0.0001(9) -0.0047(10) -0.0025(11)
C16 0.0268(13) 0.0209(11) 0.0204(10) 0.0017(9) -0.0023(10) -0.0097(11)
C17 0.0208(11) 0.0192(11) 0.0160(9) 0.0011(8) 0.0017(9) -0.0024(10)

loop_
_atom_type_symbol
_atom_type_description
_atom_type_scat_dispersion_real
_atom_type_scat_dispersion_imag
_atom_type_scat_source
C C 0.0033 0.0000 'International Tables Vol C Tables 4.2.6.8 and 6.1.1.4'
H H 0.0000 0.0000 'International Tables Vol C Tables 4.2.6.8 and 6.1.1.4'
N N 0.0061 0.0000 'International Tables Vol C Tables 4.2.6.8 and 6.1.1.4'

loop_
_exptl_crystal_face_index_h
_exptl_crystal_face_index_k
_exptl_crystal_face_index_l
_exptl_crystal_face_perp_dist
1 0 0 0.100
-1 0 0 0.130
0 1 0 0.160
0 -1 0 0.160
0 0 1 0.070
0 0 -1 0.170
0 1 -17 0.139
0 1 7 0.086

loop_
_geom_angle_atom_site_label_1
_geom_angle_atom_site_label_2
_geom_angle_atom_site_label_3
_geom_angle
C11 N1 C1 120.12(16)
N1 C1 C7 116.42(15)
N1 C1 C6 106.43(13)
C7 C1 C6 108.80(16)
N1 C1 C2 107.14(16)
C7 C1 C2 109.05(15)
C6 C1 C2 108.76(16)
C3 C2 C1 109.95(17)
C3 C2 H2A 112.3(12)
C1 C2 H2A 107.5(13)
C3 C2 H2B 111.4(12)
C1 C2 H2B 109.4(12)
H2A C2 H2B 106.0(17)
C10 C3 C4 109.46(17)
C10 C3 C2 109.23(17)
C4 C3 C2 109.68(15)
C10 C3 H3 110.1(12)
C4 C3 H3 109.5(13)
C2 C3 H3 108.8(13)
C3 C4 C5 109.81(16)
C3 C4 H4A 108.0(11)
C5 C4 H4A 111.9(13)
C3 C4 H4B 111.5(14)
C5 C4 H4B 110.4(13)
H4A C4 H4B 105.0(18)
C6 C5 C4 109.09(17)
C6 C5 C9 109.68(17)
C4 C5 C9 109.18(15)
C6 C5 H5 109.5(11)
C4 C5 H5 109.1(13)
C9 C5 H5 110.3(12)
C5 C6 C1 110.53(14)
C5 C6 H6A 110.1(13)
C1 C6 H6A 109.0(13)
C5 C6 H6B 109.6(13)
C1 C6 H6B 108.4(13)
H6A C6 H6B 109.2(16)
C1 C7 C8 109.86(16)
C1 C7 H7A 109.1(13)
C8 C7 H7A 110.0(11)
C1 C7 H7B 109.6(12)
C8 C7 H7B 113.0(13)
H7A C7 H7B 105.1(18)
C10 C8 C9 109.89(17)
C10 C8 C7 109.58(17)
C9 C8 C7 109.32(15)
C10 C8 H8 109.5(12)
C9 C8 H8 108.3(14)
C7 C8 H8 110.2(13)
C5 C9 C8 109.23(17)
C5 C9 H9A 108.1(13)
C8 C9 H9A 113.2(11)
C5 C9 H9B 112.2(12)
C8 C9 H9B 110.6(13)
H9A C9 H9B 103.4(18)
C3 C10 C8 109.35(14)
C3 C10 H10A 109.7(13)
C8 C10 H10A 110.3(14)
C3 C10 H10B 109.5(13)
C8 C10 H10B 108.3(13)
H10A C10 H10B 109.8(16)
N1 C11 C12 122.44(18)
N1 C11 H11 123.2(11)
C12 C11 H11 114.3(11)
C13 C12 C17 119.24(18)
C13 C12 C11 122.11(18)
C17 C12 C11 118.64(17)
C14 C13 C12 119.9(2)
C14 C13 H13 118.5(13)
C12 C13 H13 121.5(13)
C15 C14 C13 120.24(19)
C15 C14 H14 122.4(12)
C13 C14 H14 117.3(12)
C16 C15 C14 120.23(19)
C16 C15 H15 118.5(13)
C14 C15 H15 121.2(13)
C15 C16 C17 120.0(2)
C15 C16 H16 121.0(12)
C17 C16 H16 119.0(12)
C16 C17 C12 120.40(19)
C16 C17 H17 122.2(13)
C12 C17 H17 117.2(13)

loop_
_geom_bond_atom_site_label_1
_geom_bond_atom_site_label_2
_geom_bond_distance
N1 C11 1.269(3)
N1 C1 1.474(2)
C1 C7 1.533(3)
C1 C6 1.538(2)
C1 C2 1.540(3)
C2 C3 1.538(3)
C2 H2A 0.99(2)
C2 H2B 1.01(2)
C3 C10 1.529(3)
C3 C4 1.535(3)
C3 H3 1.02(2)
C4 C5 1.532(3)
C4 H4A 1.05(2)
C4 H4B 0.97(2)
C5 C6 1.534(3)
C5 C9 1.534(3)
C5 H5 1.02(2)
C6 H6A 0.98(2)
C6 H6B 1.02(2)
C7 C8 1.543(3)
C7 H7A 1.03(2)
C7 H7B 1.01(2)
C8 C10 1.532(3)
C8 C9 1.536(3)
C8 H8 0.98(2)
C9 H9A 1.04(2)
C9 H9B 1.00(2)
C10 H10A 1.03(2)
C10 H10B 1.00(2)
C11 C12 1.477(3)
C11 H11 1.01(2)
C12 C13 1.396(3)
C12 C17 1.398(3)
C13 C14 1.390(3)
C13 H13 1.00(2)
C14 C15 1.385(3)
C14 H14 1.00(2)
C15 C16 1.382(3)
C15 H15 0.94(2)
C16 C17 1.385(3)
C16 H16 1.00(2)
C17 H17 0.96(2)

loop_
_geom_torsion_atom_site_label_1
_geom_torsion_atom_site_label_2
_geom_torsion_atom_site_label_3
_geom_torsion_atom_site_label_4
_geom_torsion
C11 N1 C1 C7 8.9(2)
C11 N1 C1 C6 -112.54(19)
C11 N1 C1 C2 131.24(19)
N1 C1 C2 C3 173.65(15)
C7 C1 C2 C3 -59.5(2)
C6 C1 C2 C3 59.0(2)
C1 C2 C3 C10 60.4(2)
C1 C2 C3 C4 -59.5(2)
C10 C3 C4 C5 -60.1(2)
C2 C3 C4 C5 59.7(2)
C3 C4 C5 C6 -59.6(2)
C3 C4 C5 C9 60.2(2)
C4 C5 C6 C1 60.1(2)
C9 C5 C6 C1 -59.4(2)
N1 C1 C6 C5 -174.75(16)
C7 C1 C6 C5 59.1(2)
C2 C1 C6 C5 -59.6(2)
N1 C1 C7 C8 -179.69(14)
C6 C1 C7 C8 -59.50(19)
C2 C1 C7 C8 59.0(2)
C1 C7 C8 C10 -59.8(2)
C1 C7 C8 C9 60.7(2)
C6 C5 C9 C8 59.6(2)
C4 C5 C9 C8 -59.9(2)
C10 C8 C9 C5 60.1(2)
C7 C8 C9 C5 -60.2(2)
C4 C3 C10 C8 59.6(2)
C2 C3 C10 C8 -60.5(2)
C9 C8 C10 C3 -59.9(2)
C7 C8 C10 C3 60.3(2)
C1 N1 C11 C12 177.13(16)
N1 C11 C12 C13 -4.0(3)
N1 C11 C12 C17 176.76(19)
C17 C12 C13 C14 0.0(3)
C11 C12 C13 C14 -179.22(16)
C12 C13 C14 C15 -0.2(3)
C13 C14 C15 C16 0.2(3)
C14 C15 C16 C17 0.0(3)
C15 C16 C17 C12 -0.2(3)
C13 C12 C17 C16 0.2(3)
C11 C12 C17 C16 179.47(19)
